data_7243437
loop_
_publ_author_name
'Wei, Yaoyi'
'Zhu, Bin'
'Wang, Jinmiao'
'Wang, Lulu'
'Wu, Ruixue'
'Liu, Wenbo'
'Ma, Bingxiang'
'Yang, Dong'
'Fan, Yuhua'
'Zhang, Xia'

_publ_section_title
;
 A series of novel Co(ii)-based MOFs: syntheses, structural diversity, and
 various properties
;
_journal_issue 36
_journal_name_full CrystEngComm
_journal_page_first 6376
_journal_page_last 6387
_journal_paper_doi 10.1039/D1CE00783A
_journal_volume 23
_journal_year 2021
_chemical_formula_moiety 'C50 H30 Co3 N8 O15, 2(H2 O)'
_chemical_formula_sum 'C50 H34 Co3 N8 O17'
_chemical_formula_weight 1195.64
_space_group_crystal_system triclinic
_space_group_IT_number 2
_space_group_name_Hall '-P 1'
_space_group_name_H-M_alt 'P -1'
_atom_sites_solution_hydrogens mixed
_atom_sites_solution_primary dual
_audit_creation_date 2019-01-05
_audit_creation_method
;
Olex2 1.2
(compiled 2018.05.29 svn.r3508 for OlexSys, GUI svn.r5506)
;
_audit_update_record
;
2019-01-08 deposited with the CCDC.	2021-08-05 downloaded from the CCDC.
;
_cell_angle_alpha 76.537(2)
_cell_angle_beta 89.864(3)
_cell_angle_gamma 89.195(2)
_cell_formula_units_Z 2
_cell_length_a 10.0359(6)
_cell_length_b 14.6155(10)
_cell_length_c 19.1561(14)
_cell_measurement_reflns_used 4399
_cell_measurement_temperature 150
_cell_measurement_theta_max 26.30
_cell_measurement_theta_min 2.47
_cell_volume 2732.3(3)
_computing_cell_refinement 'SAINT V8.38A (?, 2016)'
_computing_data_reduction 'SAINT V8.38A (?, 2016)'
_computing_molecular_graphics 'Olex2 (Dolomanov et al., 2009)'
_computing_publication_material 'Olex2 (Dolomanov et al., 2009)'
_computing_structure_refinement 'ShelXL (Sheldrick, 2015)'
_computing_structure_solution 'ShelXT (Sheldrick, 2015)'
_diffrn_ambient_temperature 150.0
_diffrn_measured_fraction_theta_full 0.986
_diffrn_measured_fraction_theta_max 0.976
_diffrn_measurement_device_type 'Bruker APEX-II CCD'
_diffrn_measurement_method '\f and \w scans'
_diffrn_radiation_type MoK\a
_diffrn_radiation_wavelength 0.71073
_diffrn_reflns_av_R_equivalents 0.0806
_diffrn_reflns_av_unetI/netI 0.1093
_diffrn_reflns_Laue_measured_fraction_full 0.986
_diffrn_reflns_Laue_measured_fraction_max 0.976
_diffrn_reflns_limit_h_max 10
_diffrn_reflns_limit_h_min -12
_diffrn_reflns_limit_k_max 18
_diffrn_reflns_limit_k_min -18
_diffrn_reflns_limit_l_max 23
_diffrn_reflns_limit_l_min -23
_diffrn_reflns_number 27151
_diffrn_reflns_point_group_measured_fraction_full 0.986
_diffrn_reflns_point_group_measured_fraction_max 0.976
_diffrn_reflns_theta_full 25.242
_diffrn_reflns_theta_max 26.398
_diffrn_reflns_theta_min 2.304
_diffrn_standards_number 0
_exptl_absorpt_coefficient_mu 0.976
_exptl_absorpt_correction_T_max 0.7454
_exptl_absorpt_correction_T_min 0.5244
_exptl_absorpt_correction_type multi-scan
_exptl_absorpt_process_details
'SADABS-2016/2 (Bruker,2016/2) was used for absorption correction. wR2(int) was 0.1527 before and 0.0780 after correction. The Ratio of minimum to maximum transmission is 0.7035. The \l/2 correction factor is Not present.'
_exptl_crystal_colour violet
_exptl_crystal_colour_primary violet
_exptl_crystal_density_diffrn 1.453
_exptl_crystal_description needle
_exptl_crystal_F_000 1214
_exptl_crystal_size_max 0.08
_exptl_crystal_size_mid 0.05
_exptl_crystal_size_min 0.03
_platon_squeeze_details
;
TITL 22019009zghy1_0m_a.res in P-1
CELL   10.0359   14.6155   19.1561     76.54     89.86     89.19
SPGR P-1
# Solvent Accessible Volume =       543
# Electrons Found in S.A.V. =       156
# Note: Atoms in Void as Cxxx and Qxxx all others
C101 0.764 0.155 0.262 !       3.04 eA-3
C102 0.465 0.087 0.185 !       2.98 eA-3
C103 0.597 0.011 0.052 !       2.74 eA-3
C104 0.156 0.032 0.105 !       2.63 eA-3
C105 0.809 0.140 0.316 !       2.57 eA-3
C106 0.880 0.107 0.157 !       2.17 eA-3
C107 0.539 0.084 0.138 !       2.12 eA-3
C108 0.833 0.133 0.215 !       2.04 eA-3
C109 0.356 0.065 0.153 !       2.01 eA-3
C110 0.713 0.125 0.209 !       1.84 eA-3
C111 0.670 0.140 0.198 !       1.68 eA-3
C112 0.905 0.053 0.078 !       1.64 eA-3
C113 0.388 1.000 0.146 !       1.64 eA-3
C114 1.001 0.066 0.092 !       1.61 eA-3
C115 1.000 1.000 0.000 !       1.32 eA-3
C116 0.444 0.962 0.034 !       1.19 eA-3
C117 0.057 1.003 0.086 !       1.14 eA-3
C118 0.962 0.028 0.144 !       1.10 eA-3
C119 0.092 0.043 0.030 !       1.03 eA-3
C120 0.937 0.999 0.052 !       1.03 eA-3
Q121 0.993 0.471 0.172 !       1.00 eA-3
C122 0.760 0.071 0.237 !       0.98 eA-3
Q123 0.190 0.929 0.158 !       0.95 eA-3
C124 0.146 0.055 0.049 !       0.94 eA-3
Q125 0.288 0.558 0.278 !       0.92 eA-3
Q126 1.008 0.062-0.002 !       0.91 eA-3
C127 0.505 0.013 0.109 !       0.91 eA-3
C128 0.714 0.080 0.189 !       0.90 eA-3
Q129 0.880 0.043 0.240 !       0.90 eA-3
C130 0.711 0.080 0.106 !       0.90 eA-3
C131 0.194 0.028 0.018 !       0.89 eA-3
C132 0.772 0.037 0.121 !       0.89 eA-3
Q133 1.001 0.126 0.000 !       0.87 eA-3
Q134 0.290 0.924 0.032 !       0.87 eA-3
Q135 0.553 0.967 0.077 !       0.86 eA-3
Q136 0.156 0.839 0.309 !       0.85 eA-3
Q137 0.153 0.205-0.002 !       0.85 eA-3
Q138 0.972 0.146 0.278 !       0.84 eA-3
Q139 0.244 0.922 0.373 !       0.84 eA-3
C140 0.652 0.054 0.158 !       0.83 eA-3
C141 0.403 1.001 0.083 !       0.83 eA-3
Q142 0.626 0.452 0.190 !       0.82 eA-3
Q143 0.370 0.967 0.235 !       0.82 eA-3
C144 0.160 0.116 0.118 !       0.82 eA-3
Q145 0.741 0.234 0.275 !       0.82 eA-3
Q146 0.069 0.547 0.267 !       0.82 eA-3
C147 0.810 1.003 0.050 !       0.81 eA-3
Q148 0.179 0.101 0.000 !       0.81 eA-3
Q149 0.798 0.056 0.317 !       0.80 eA-3
C150 0.837 0.046 0.162 !       0.79 eA-3
Q151 0.498 0.191 0.140 !       0.79 eA-3
Q152 0.497 0.127 0.108 !       0.78 eA-3
C153 0.993 0.173 0.171 !       0.78 eA-3
C154 0.820 0.099 0.100 !       0.78 eA-3
Q155 0.911 0.205 0.183 !       0.77 eA-3
Q156 0.598 0.158 0.043 !       0.77 eA-3
Q157 0.468 0.970 0.220 !       0.77 eA-3
Q158 0.552 1.006 0.156 !       0.77 eA-3
Q159 0.686 0.953 0.070 !       0.77 eA-3
Q160 0.912 0.017 0.191 !       0.76 eA-3
Q161 0.469 0.958 0.125 !       0.76 eA-3
C162 0.256 0.115 0.138 !       0.76 eA-3
Q163 0.663 0.201 0.248 !       0.76 eA-3
Q164 0.589 0.220 0.182 !       0.76 eA-3
C165 0.275 1.002 0.030 !       0.76 eA-3
Q166 0.808 0.300 0.266 !       0.76 eA-3
Q167 0.132 0.092 0.169 !       0.75 eA-3
C168 0.776 0.195 0.201 !       0.75 eA-3
Q169 0.304 0.257 0.404 !       0.75 eA-3
Q170 0.970 0.949 0.098 !       0.74 eA-3
Q171 0.037 0.947 0.456 !       0.74 eA-3
Q172 0.626 0.657 0.409 !       0.74 eA-3
Q173 0.541 0.115 0.095 !       0.74 eA-3
C174 0.759 0.108 0.161 !       0.74 eA-3
C175 0.618 0.102 0.111 !       0.73 eA-3
Q176 0.530 0.452 0.261 !       0.73 eA-3
Q177 0.753 0.120 0.058 !       0.73 eA-3
Q178 0.498 0.892 0.031 !       0.73 eA-3
Q179 0.128 0.938 0.042 !       0.73 eA-3
Q180 0.159 0.912 0.281 !       0.73 eA-3
Q181 0.906 0.640 0.236 !       0.72 eA-3
C182 0.665 0.060 0.287 !       0.72 eA-3
Q183 0.288 0.984 0.237 !       0.72 eA-3
Q184 0.784 0.129 0.376 !       0.72 eA-3
C185 0.910 0.228 0.251 !       0.72 eA-3
C186 0.861 0.236 0.300 !       0.72 eA-3
C187 0.323 0.038 0.082 !       0.72 eA-3
Q188 0.594 0.452 0.125 !       0.71 eA-3
Q189 0.820 0.508 0.216 !       0.70 eA-3
Q190 0.437 0.435 0.142 !       0.70 eA-3
C191 0.442 0.940 0.075 !       0.70 eA-3
Q192 0.765 0.090 0.371 !       0.70 eA-3
Q193 0.311 0.152 0.156 !       0.69 eA-3
Q194 0.741 0.480 0.298 !       0.69 eA-3
Q195 0.986 0.991 0.467 !       0.69 eA-3
Q196 0.531 0.375 0.220 !       0.69 eA-3
Q197 0.059 0.187 0.191 !       0.68 eA-3
Q198 0.128 0.880 0.108 !       0.68 eA-3
C199 0.796 0.157 0.108 !       0.68 eA-3
;
_refine_diff_density_max 0.714
_refine_diff_density_min -0.751
_refine_diff_density_rms 0.114
_refine_ls_extinction_method none
_refine_ls_goodness_of_fit_ref 1.053
_refine_ls_hydrogen_treatment constr
_refine_ls_matrix_type full
_refine_ls_number_parameters 709
_refine_ls_number_reflns 10937
_refine_ls_number_restraints 1
_refine_ls_restrained_S_all 1.053
_refine_ls_R_factor_all 0.1011
_refine_ls_R_factor_gt 0.0640
_refine_ls_shift/su_max 0.001
_refine_ls_shift/su_mean 0.000
_refine_ls_structure_factor_coef Fsqd
_refine_ls_weighting_details 'w=1/[\s^2^(Fo^2^)+(0.0687P)^2^+3.9521P] where P=(Fo^2^+2Fc^2^)/3'
_refine_ls_weighting_scheme calc
_refine_ls_wR_factor_gt 0.1601
_refine_ls_wR_factor_ref 0.1791
_reflns_Friedel_coverage 0.000
_reflns_number_gt 7406
_reflns_number_total 10937
_reflns_threshold_expression 'I > 2\s(I)'
_cod_data_source_file d1ce00783a2.cif
_cod_data_source_block 22019009zghy1_0m_sq
_cod_depositor_comments 'Adding full bibliography for 7243435--7243437.cif.'
_cod_database_code 7243437
_shelx_shelxl_version_number 2018/3
_shelx_space_group_comment
;
The symmetry employed for this shelxl refinement is uniquely defined
by the following loop, which should always be used as a source of
symmetry information in preference to the above space-group names.
They are only intended as comments.
;
_shelx_estimated_absorpt_t_max 0.971
_shelx_estimated_absorpt_t_min 0.926
_olex2_refinement_description
;
1. Fixed Uiso
 At 1.2 times of:
  All C(H) groups
 At 1.5 times of:
  All O(H,H) groups
2. Restrained distances
 H16A-H17B
 2.2 with sigma of 0.02
3.a Free rotating group:
 O16(H16A,H16B), O17(H17A,H17B)
3.b Aromatic/amide H refined with riding coordinates:
 C3(H3), C6(H6), C8(H8), C10(H10), C11(H11), C12(H12), C13(H13), C16(H16),
 C18(H18), C20(H20), C23(H23), C24(H24), C25(H25), C26(H26), C27(H27), C28(H28),
  C29(H29), C31(H31), C32(H32), C34(H34), C35(H35), C36(H36), C37(H37),
 C40(H40), C42(H42), C44(H44), C47(H47), C48(H48), C49(H49), C50(H50)
;
_platon_squeeze_void_probe_radius 1.20
_olex2_submission_special_instructions 'No special instructions were received'

loop_
_space_group_symop_operation_xyz
'x, y, z'
'-x, -y, -z'

loop_
_atom_site_label
_atom_site_type_symbol
_atom_site_fract_x
_atom_site_fract_y
_atom_site_fract_z
_atom_site_U_iso_or_equiv
_atom_site_adp_type
_atom_site_occupancy
_atom_site_site_symmetry_order
_atom_site_calc_flag
_atom_site_refinement_flags_posn
_atom_site_refinement_flags_adp
_atom_site_refinement_flags_occupancy
_atom_site_disorder_assembly
_atom_site_disorder_group
Co1 Co 0.82976(6) 0.45434(5) 0.71823(4) 0.02350(19) Uani 1 1 d . . . . .
Co2 Co 0.48210(6) 0.53014(5) 0.82710(4) 0.01940(18) Uani 1 1 d . . . . .
Co3 Co -0.24065(6) 0.14731(5) 0.65610(4) 0.02192(18) Uani 1 1 d . . . . .
O1 O 0.7860(3) 0.5432(3) 0.7826(2) 0.0282(9) Uani 1 1 d . . . . .
O2 O 0.6544(3) 0.5613(2) 0.87183(19) 0.0237(8) Uani 1 1 d . . . . .
O3 O 0.6594(3) 0.4164(2) 0.6751(2) 0.0265(8) Uani 1 1 d . . . . .
O4 O 0.5246(3) 0.4486(3) 0.7586(2) 0.0266(8) Uani 1 1 d . . . . .
O5 O 1.2698(3) 0.5411(2) 0.81093(19) 0.0248(8) Uani 1 1 d . . . . .
O6 O 1.3619(3) 0.6058(2) 0.89057(19) 0.0248(8) Uani 1 1 d . . . . .
O7 O 0.9575(3) 0.6986(3) 1.0274(2) 0.0345(10) Uani 1 1 d . . . . .
O8 O 0.3521(3) 0.2901(3) 0.5146(2) 0.0278(8) Uani 1 1 d . . . . .
O9 O -0.0489(3) 0.3856(2) 0.6478(2) 0.0260(8) Uani 1 1 d . . . . .
O10 O 0.0412(3) 0.4587(2) 0.7234(2) 0.0269(8) Uani 1 1 d . . . . .
O11 O 0.4949(3) 0.1190(2) 0.6331(2) 0.0286(9) Uani 1 1 d . . . . .
O12 O 0.6065(3) 0.1665(2) 0.7172(2) 0.0289(9) Uani 1 1 d . . . . .
O13 O 0.2527(3) 0.1897(3) 0.9040(2) 0.0308(9) Uani 1 1 d . . . . .
O14 O 0.0025(3) 0.1396(3) 0.6327(2) 0.0294(9) Uani 1 1 d . . . . .
O15 O -0.1039(3) 0.1616(3) 0.7279(2) 0.0304(9) Uani 1 1 d . . . . .
N1 N 0.4485(4) 0.3995(3) 0.9034(2) 0.0230(9) Uani 1 1 d . . . . .
N2 N 1.1613(4) 0.6582(3) 1.1870(3) 0.0285(11) Uani 1 1 d . . . . .
N3 N 0.1605(4) 0.4159(3) 0.3630(2) 0.0265(10) Uani 1 1 d . . . . .
N4 N -0.2617(4) 0.2277(3) 0.5534(2) 0.0233(9) Uani 1 1 d . . . . .
N5 N -0.3480(4) 0.2753(3) 0.4461(2) 0.0225(9) Uani 1 1 d . . . . .
N6 N -0.4907(4) 0.3485(3) 0.2644(2) 0.0229(9) Uani 1 1 d . . . . .
N7 N -0.6896(4) 0.1374(3) 0.3242(2) 0.0236(10) Uani 1 1 d . . . . .
N8 N -0.7653(4) -0.0052(3) 0.3372(3) 0.0271(10) Uani 1 1 d . . . . .
C1 C 0.7670(4) 0.5621(3) 0.8416(3) 0.0200(11) Uani 1 1 d . . . . .
C2 C 0.8862(4) 0.5919(3) 0.8793(3) 0.0212(11) Uani 1 1 d . . . . .
C3 C 1.0137(4) 0.5804(3) 0.8525(3) 0.0218(11) Uani 1 1 d . . . . .
H3 H 1.024099 0.557248 0.810323 0.026 Uiso 1 1 calc R . . . .
C4 C 1.1233(4) 0.6026(3) 0.8874(3) 0.0222(11) Uani 1 1 d . . . . .
C5 C 1.2598(4) 0.5829(3) 0.8612(3) 0.0203(11) Uani 1 1 d . . . . .
C6 C 1.1097(4) 0.6412(4) 0.9465(3) 0.0246(11) Uani 1 1 d . . . . .
H6 H 1.186137 0.657276 0.970047 0.029 Uiso 1 1 calc R . . . .
C7 C 0.9830(4) 0.6561(4) 0.9710(3) 0.0231(11) Uani 1 1 d . . . . .
C8 C 0.8715(4) 0.6299(4) 0.9380(3) 0.0240(11) Uani 1 1 d . . . . .
H8 H 0.785022 0.638234 0.956100 0.029 Uiso 1 1 calc R . . . .
C9 C 1.0627(5) 0.7104(4) 1.0714(3) 0.0273(12) Uani 1 1 d . . . . .
C10 C 1.0682(5) 0.6508(4) 1.1391(3) 0.0297(13) Uani 1 1 d . . . . .
H10 H 1.003480 0.602906 1.151808 0.036 Uiso 1 1 calc R . . . .
C11 C 1.2519(5) 0.7256(4) 1.1686(3) 0.0295(13) Uani 1 1 d . . . . .
H11 H 1.318918 0.731204 1.202251 0.035 Uiso 1 1 calc R . . . .
C12 C 1.2510(5) 0.7873(4) 1.1020(3) 0.0353(14) Uani 1 1 d . . . . .
H12 H 1.316134 0.835038 1.090857 0.042 Uiso 1 1 calc R . . . .
C13 C 1.1544(5) 0.7803(4) 1.0503(4) 0.0384(14) Uani 1 1 d . . . . .
H13 H 1.152861 0.821223 1.003875 0.046 Uiso 1 1 calc R . . . .
C14 C 0.5453(4) 0.4237(3) 0.7019(3) 0.0226(11) Uani 1 1 d . . . . .
C15 C 0.4267(4) 0.4002(3) 0.6617(3) 0.0206(11) Uani 1 1 d . . . . .
C16 C 0.4428(4) 0.3596(3) 0.6040(3) 0.0193(10) Uani 1 1 d . . . . .
H16 H 0.529459 0.348024 0.587611 0.023 Uiso 1 1 calc R . . . .
C17 C 0.3314(4) 0.3361(3) 0.5704(3) 0.0207(11) Uani 1 1 d . . . . .
C18 C 0.2034(4) 0.3535(3) 0.5921(3) 0.0204(11) Uani 1 1 d . . . . .
H18 H 0.127842 0.337033 0.568157 0.024 Uiso 1 1 calc R . . . .
C19 C 0.1886(4) 0.3952(3) 0.6491(3) 0.0199(11) Uani 1 1 d . . . . .
C20 C 0.2986(4) 0.4187(3) 0.6844(3) 0.0173(10) Uani 1 1 d . . . . .
H20 H 0.287247 0.447302 0.723780 0.021 Uiso 1 1 calc R . . . .
C21 C 0.0512(4) 0.4137(3) 0.6755(3) 0.0217(11) Uani 1 1 d . . . . .
C22 C 0.2534(5) 0.3070(4) 0.4630(3) 0.0247(12) Uani 1 1 d . . . . .
C23 C 0.1611(5) 0.2398(4) 0.4590(3) 0.0320(13) Uani 1 1 d . . . . .
H23 H 0.161786 0.179934 0.491688 0.038 Uiso 1 1 calc R . . . .
C24 C 0.0675(5) 0.2637(4) 0.4050(3) 0.0371(15) Uani 1 1 d . . . . .
H24 H 0.000968 0.219904 0.400404 0.044 Uiso 1 1 calc R . . . .
C25 C 0.0694(5) 0.3508(4) 0.3576(3) 0.0308(13) Uani 1 1 d . . . . .
H25 H 0.004994 0.365309 0.320290 0.037 Uiso 1 1 calc R . . . .
C26 C 0.2499(4) 0.3934(4) 0.4152(3) 0.0272(13) Uani 1 1 d . . . . .
H26 H 0.314225 0.438715 0.419781 0.033 Uiso 1 1 calc R . . . .
C27 C -0.2240(5) 0.3187(4) 0.5263(3) 0.0279(12) Uani 1 1 d . . . . .
H27 H -0.169546 0.354276 0.550317 0.033 Uiso 1 1 calc R . . . .
C28 C -0.2764(5) 0.3497(4) 0.4602(3) 0.0284(12) Uani 1 1 d . . . . .
H28 H -0.266468 0.410382 0.429335 0.034 Uiso 1 1 calc R . . . .
C29 C -0.3350(5) 0.2038(4) 0.5049(3) 0.0256(12) Uani 1 1 d . . . . .
H29 H -0.374369 0.143806 0.510057 0.031 Uiso 1 1 calc R . . . .
C30 C -0.4281(4) 0.2749(4) 0.3847(3) 0.0225(11) Uani 1 1 d . . . . .
C31 C -0.4154(5) 0.3442(3) 0.3223(3) 0.0227(11) Uani 1 1 d . . . . .
H31 H -0.349869 0.390880 0.320533 0.027 Uiso 1 1 calc R . . . .
C32 C -0.5226(4) 0.2062(3) 0.3872(3) 0.0208(11) Uani 1 1 d . . . . .
H32 H -0.536228 0.158396 0.429490 0.025 Uiso 1 1 calc R . . . .
C33 C -0.5964(4) 0.2098(3) 0.3257(3) 0.0223(11) Uani 1 1 d . . . . .
C34 C -0.5793(4) 0.2800(3) 0.2656(3) 0.0205(11) Uani 1 1 d . . . . .
H34 H -0.630675 0.280458 0.223907 0.025 Uiso 1 1 calc R . . . .
C35 C -0.6682(5) 0.0457(4) 0.3530(3) 0.0256(12) Uani 1 1 d . . . . .
H35 H -0.592687 0.020731 0.381249 0.031 Uiso 1 1 calc R . . . .
C36 C -0.8075(5) 0.1460(4) 0.2859(3) 0.0300(13) Uani 1 1 d . . . . .
H36 H -0.847377 0.202419 0.258682 0.036 Uiso 1 1 calc R . . . .
C37 C -0.8537(5) 0.0588(4) 0.2950(3) 0.0308(13) Uani 1 1 d . . . . .
H37 H -0.934791 0.042760 0.275549 0.037 Uiso 1 1 calc R . . . .
C38 C 0.4982(4) 0.1461(3) 0.6903(3) 0.0241(11) Uani 1 1 d . . . . .
C39 C 0.3719(4) 0.1543(3) 0.7302(3) 0.0236(11) Uani 1 1 d . . . . .
C40 C 0.2516(4) 0.1458(3) 0.6984(3) 0.0222(11) Uani 1 1 d . . . . .
H40 H 0.249515 0.132610 0.652163 0.027 Uiso 1 1 calc R . . . .
C41 C 0.1332(4) 0.1563(3) 0.7333(3) 0.0199(11) Uani 1 1 d . . . . .
C42 C 0.1350(5) 0.1748(3) 0.8004(3) 0.0245(12) Uani 1 1 d . . . . .
H42 H 0.053843 0.182973 0.823987 0.029 Uiso 1 1 calc R . . . .
C43 C 0.2558(5) 0.1815(3) 0.8332(3) 0.0246(11) Uani 1 1 d . . . . .
C44 C 0.3748(4) 0.1719(3) 0.7983(3) 0.0217(11) Uani 1 1 d . . . . .
H44 H 0.457560 0.177346 0.820836 0.026 Uiso 1 1 calc R . . . .
C45 C 0.0036(5) 0.1515(3) 0.6946(3) 0.0256(12) Uani 1 1 d . . . . .
C46 C 0.3416(5) 0.2509(4) 0.9248(3) 0.0280(12) Uani 1 1 d . . . . .
C47 C 0.3966(5) 0.2249(4) 0.9919(3) 0.0311(13) Uani 1 1 d . . . . .
H47 H 0.380025 0.164732 1.022071 0.037 Uiso 1 1 calc R . . . .
C48 C 0.4773(5) 0.2887(4) 1.0147(3) 0.0317(13) Uani 1 1 d . . . . .
H48 H 0.515529 0.273393 1.061399 0.038 Uiso 1 1 calc R . . . .
C49 C 0.5012(5) 0.3750(4) 0.9683(3) 0.0263(12) Uani 1 1 d . . . . .
H49 H 0.557519 0.418086 0.983828 0.032 Uiso 1 1 calc R . . . .
C50 C 0.3680(5) 0.3379(4) 0.8819(3) 0.0274(12) Uani 1 1 d . . . . .
H50 H 0.328443 0.355355 0.835574 0.033 Uiso 1 1 calc R . . . .
O16 O 0.0857(5) 0.0045(3) 0.5582(3) 0.0617(14) Uani 1 1 d . . . . .
H16A H 0.100661 -0.048965 0.588621 0.093 Uiso 1 1 d DG . . . .
H16B H 0.034095 0.035687 0.581246 0.093 Uiso 1 1 d G . . . .
O17 O 0.3697(5) 0.0316(4) 0.5352(3) 0.0647(15) Uani 1 1 d . . . . .
H17A H 0.394610 0.070636 0.560577 0.097 Uiso 1 1 d G . . . .
H17B H 0.287177 0.019571 0.547542 0.097 Uiso 1 1 d DG . . . .

loop_
_atom_site_aniso_label
_atom_site_aniso_U_11
_atom_site_aniso_U_22
_atom_site_aniso_U_33
_atom_site_aniso_U_23
_atom_site_aniso_U_13
_atom_site_aniso_U_12
Co1 0.0118(3) 0.0376(4) 0.0264(4) -0.0183(3) -0.0018(3) 0.0000(3)
Co2 0.0117(3) 0.0286(4) 0.0214(4) -0.0127(3) -0.0011(3) -0.0019(2)
Co3 0.0181(3) 0.0269(4) 0.0236(4) -0.0113(3) -0.0038(3) -0.0026(3)
O1 0.0181(16) 0.047(2) 0.029(2) -0.0265(19) -0.0026(15) -0.0004(15)
O2 0.0104(14) 0.038(2) 0.027(2) -0.0156(17) 0.0009(14) -0.0032(13)
O3 0.0113(15) 0.043(2) 0.030(2) -0.0169(18) -0.0010(15) -0.0009(14)
O4 0.0153(15) 0.044(2) 0.028(2) -0.0229(19) -0.0035(15) 0.0000(14)
O5 0.0147(15) 0.039(2) 0.025(2) -0.0175(18) -0.0017(14) -0.0001(14)
O6 0.0132(15) 0.039(2) 0.026(2) -0.0171(18) -0.0015(14) 0.0013(14)
O7 0.0191(16) 0.065(3) 0.029(2) -0.032(2) -0.0011(16) 0.0024(17)
O8 0.0187(16) 0.043(2) 0.029(2) -0.0218(19) -0.0053(15) 0.0076(15)
O9 0.0125(15) 0.041(2) 0.032(2) -0.0224(18) 0.0008(15) -0.0007(14)
O10 0.0151(15) 0.043(2) 0.029(2) -0.0220(19) -0.0013(15) -0.0014(14)
O11 0.0236(17) 0.037(2) 0.029(2) -0.0157(18) 0.0005(16) 0.0012(15)
O12 0.0174(16) 0.037(2) 0.039(2) -0.0220(19) -0.0034(16) -0.0021(14)
O13 0.0283(18) 0.043(2) 0.027(2) -0.0184(19) 0.0021(16) -0.0173(16)
O14 0.0223(17) 0.041(2) 0.030(2) -0.0197(19) -0.0067(16) -0.0050(15)
O15 0.0132(15) 0.042(2) 0.041(3) -0.019(2) -0.0016(16) -0.0025(15)
N1 0.0160(18) 0.034(2) 0.024(3) -0.017(2) -0.0024(17) -0.0055(17)
N2 0.0178(19) 0.040(3) 0.035(3) -0.024(2) -0.0023(19) -0.0005(18)
N3 0.0198(19) 0.038(3) 0.026(3) -0.017(2) -0.0020(18) -0.0008(18)
N4 0.0174(18) 0.028(2) 0.026(3) -0.009(2) -0.0042(18) 0.0004(16)
N5 0.0168(18) 0.027(2) 0.026(3) -0.010(2) -0.0028(18) -0.0039(16)
N6 0.0164(18) 0.030(2) 0.026(3) -0.015(2) -0.0014(18) -0.0024(16)
N7 0.0188(19) 0.021(2) 0.034(3) -0.012(2) -0.0035(18) -0.0032(16)
N8 0.0197(19) 0.029(2) 0.037(3) -0.016(2) -0.0053(19) -0.0044(17)
C1 0.016(2) 0.023(3) 0.023(3) -0.010(2) 0.000(2) -0.0032(18)
C2 0.013(2) 0.033(3) 0.020(3) -0.010(2) -0.0009(19) -0.0025(19)
C3 0.014(2) 0.031(3) 0.024(3) -0.014(2) -0.001(2) 0.0025(19)
C4 0.015(2) 0.029(3) 0.025(3) -0.011(2) 0.002(2) -0.0003(19)
C5 0.014(2) 0.025(3) 0.024(3) -0.009(2) 0.000(2) -0.0020(18)
C6 0.015(2) 0.036(3) 0.025(3) -0.011(3) -0.005(2) 0.000(2)
C7 0.018(2) 0.037(3) 0.018(3) -0.013(2) -0.003(2) 0.004(2)
C8 0.013(2) 0.035(3) 0.027(3) -0.012(3) -0.001(2) 0.0018(19)
C9 0.022(2) 0.040(3) 0.026(3) -0.020(3) -0.003(2) 0.003(2)
C10 0.024(2) 0.034(3) 0.034(4) -0.016(3) -0.001(2) 0.001(2)
C11 0.023(2) 0.038(3) 0.032(3) -0.018(3) -0.001(2) -0.002(2)
C12 0.029(3) 0.049(4) 0.032(4) -0.017(3) 0.000(3) -0.014(2)
C13 0.036(3) 0.045(4) 0.035(4) -0.010(3) -0.001(3) -0.008(3)
C14 0.018(2) 0.026(3) 0.026(3) -0.008(2) -0.001(2) 0.0008(19)
C15 0.013(2) 0.025(3) 0.025(3) -0.009(2) -0.005(2) -0.0003(18)
C16 0.0101(19) 0.028(3) 0.021(3) -0.007(2) 0.0040(19) 0.0035(18)
C17 0.021(2) 0.024(3) 0.019(3) -0.010(2) 0.001(2) 0.0036(19)
C18 0.015(2) 0.026(3) 0.022(3) -0.009(2) -0.003(2) -0.0044(18)
C19 0.012(2) 0.025(3) 0.023(3) -0.007(2) 0.0006(19) -0.0003(18)
C20 0.017(2) 0.018(2) 0.019(3) -0.009(2) 0.0009(19) -0.0015(17)
C21 0.014(2) 0.026(3) 0.028(3) -0.012(2) -0.005(2) 0.0004(19)
C22 0.019(2) 0.036(3) 0.023(3) -0.017(3) -0.003(2) 0.005(2)
C23 0.032(3) 0.033(3) 0.036(4) -0.017(3) -0.003(3) 0.000(2)
C24 0.028(3) 0.051(4) 0.037(4) -0.020(3) -0.006(3) -0.009(3)
C25 0.023(2) 0.039(3) 0.037(4) -0.022(3) -0.006(2) -0.001(2)
C26 0.017(2) 0.043(3) 0.030(3) -0.025(3) 0.000(2) -0.001(2)
C27 0.022(2) 0.034(3) 0.032(3) -0.015(3) -0.001(2) -0.007(2)
C28 0.031(3) 0.027(3) 0.030(3) -0.012(3) -0.005(2) -0.006(2)
C29 0.028(3) 0.026(3) 0.023(3) -0.007(3) -0.006(2) -0.006(2)
C30 0.016(2) 0.033(3) 0.023(3) -0.017(3) 0.001(2) 0.003(2)
C31 0.021(2) 0.028(3) 0.022(3) -0.012(2) 0.000(2) -0.002(2)
C32 0.020(2) 0.026(3) 0.019(3) -0.010(2) -0.002(2) 0.0009(19)
C33 0.016(2) 0.025(3) 0.031(3) -0.016(3) -0.004(2) 0.0010(19)
C34 0.021(2) 0.023(3) 0.019(3) -0.009(2) -0.004(2) 0.0016(19)
C35 0.020(2) 0.033(3) 0.027(3) -0.011(3) -0.008(2) -0.002(2)
C36 0.025(2) 0.031(3) 0.034(3) -0.008(3) -0.011(2) -0.001(2)
C37 0.026(2) 0.032(3) 0.038(4) -0.013(3) -0.010(2) -0.006(2)
C38 0.018(2) 0.023(3) 0.031(3) -0.006(2) -0.007(2) 0.0026(19)
C39 0.017(2) 0.022(3) 0.032(3) -0.009(2) -0.002(2) -0.0008(19)
C40 0.019(2) 0.020(3) 0.029(3) -0.008(2) -0.002(2) -0.0033(18)
C41 0.015(2) 0.020(2) 0.025(3) -0.005(2) -0.005(2) -0.0024(18)
C42 0.022(2) 0.025(3) 0.031(3) -0.013(2) 0.006(2) -0.007(2)
C43 0.027(2) 0.026(3) 0.024(3) -0.009(2) 0.001(2) -0.007(2)
C44 0.016(2) 0.025(3) 0.023(3) -0.003(2) -0.003(2) -0.0070(19)
C45 0.020(2) 0.025(3) 0.033(3) -0.009(3) -0.007(2) -0.003(2)
C46 0.021(2) 0.041(3) 0.028(3) -0.018(3) 0.002(2) -0.006(2)
C47 0.027(3) 0.032(3) 0.035(4) -0.009(3) -0.003(2) -0.003(2)
C48 0.032(3) 0.039(3) 0.025(3) -0.009(3) -0.011(2) -0.002(2)
C49 0.020(2) 0.034(3) 0.030(3) -0.018(3) -0.005(2) -0.005(2)
C50 0.021(2) 0.038(3) 0.026(3) -0.015(3) -0.002(2) -0.005(2)
O16 0.059(3) 0.061(3) 0.075(4) -0.036(3) 0.012(3) -0.005(2)
O17 0.049(3) 0.097(4) 0.061(4) -0.045(3) -0.005(3) 0.011(3)

loop_
_atom_type_symbol
_atom_type_description
_atom_type_scat_dispersion_real
_atom_type_scat_dispersion_imag
_atom_type_scat_source
C C 0.0033 0.0016 'International Tables Vol C Tables 4.2.6.8 and 6.1.1.4'
H H 0.0000 0.0000 'International Tables Vol C Tables 4.2.6.8 and 6.1.1.4'
Co Co 0.3494 0.9721 'International Tables Vol C Tables 4.2.6.8 and 6.1.1.4'
N N 0.0061 0.0033 'International Tables Vol C Tables 4.2.6.8 and 6.1.1.4'
O O 0.0106 0.0060 'International Tables Vol C Tables 4.2.6.8 and 6.1.1.4'

loop_
_geom_angle_atom_site_label_1
_geom_angle_atom_site_label_2
_geom_angle_atom_site_label_3
_geom_angle
_geom_angle_site_symmetry_1
_geom_angle_site_symmetry_3
_geom_angle_publ_flag
O1 Co1 O3 110.19(13) . . ?
O1 Co1 O9 157.85(13) . 1_655 ?
O1 Co1 O10 98.42(13) . 1_655 ?
O1 Co1 N2 88.01(16) . 2_767 ?
O1 Co1 N3 82.58(16) . 2_666 ?
O1 Co1 C21 128.32(14) . 1_655 ?
O3 Co1 O9 90.31(12) . 1_655 ?
O3 Co1 O10 150.97(13) . 1_655 ?
O3 Co1 N2 98.22(15) . 2_767 ?
O3 Co1 N3 91.81(15) . 2_666 ?
O3 Co1 C21 120.67(14) . 1_655 ?
O9 Co1 C21 30.37(13) 1_655 1_655 ?
O10 Co1 O9 60.67(12) 1_655 1_655 ?
O10 Co1 N2 87.33(15) 1_655 2_767 ?
O10 Co1 N3 86.93(15) 1_655 2_666 ?
O10 Co1 C21 30.30(14) 1_655 1_655 ?
N2 Co1 O9 97.52(15) 2_767 1_655 ?
N2 Co1 N3 168.15(15) 2_767 2_666 ?
N2 Co1 C21 93.14(16) 2_767 1_655 ?
N3 Co1 O9 88.68(15) 2_666 1_655 ?
N3 Co1 C21 87.11(16) 2_666 1_655 ?
O2 Co2 O5 152.72(12) . 1_455 ?
O2 Co2 O6 92.18(12) . 1_455 ?
O2 Co2 N1 96.14(15) . . ?
O2 Co2 N6 94.39(14) . 2_566 ?
O2 Co2 C5 122.56(14) . 1_455 ?
O4 Co2 O2 109.07(13) . . ?
O4 Co2 O5 98.17(13) . 1_455 ?
O4 Co2 O6 158.64(13) . 1_455 ?
O4 Co2 N1 84.85(15) . . ?
O4 Co2 N6 87.72(15) . 2_566 ?
O4 Co2 C5 128.31(14) . 1_455 ?
O5 Co2 O6 60.67(12) 1_455 1_455 ?
O5 Co2 N6 85.06(14) 1_455 2_566 ?
O5 Co2 C5 30.39(14) 1_455 1_455 ?
O6 Co2 N6 92.97(14) 1_455 2_566 ?
O6 Co2 C5 30.38(14) 1_455 1_455 ?
N1 Co2 O5 87.51(14) . 1_455 ?
N1 Co2 O6 90.86(14) . 1_455 ?
N1 Co2 N6 168.65(15) . 2_566 ?
N1 Co2 C5 87.26(15) . 1_455 ?
N6 Co2 C5 90.65(16) 2_566 1_455 ?
O12 Co3 O15 94.20(14) 1_455 . ?
O12 Co3 N4 111.27(16) 1_455 . ?
O12 Co3 N8 104.75(16) 1_455 2_456 ?
O15 Co3 N4 126.90(16) . . ?
O15 Co3 N8 102.35(16) . 2_456 ?
N8 Co3 N4 113.99(17) 2_456 . ?
C1 O1 Co1 153.5(4) . . ?
C1 O2 Co2 123.2(3) . . ?
C14 O3 Co1 122.7(3) . . ?
C14 O4 Co2 160.9(4) . . ?
C5 O5 Co2 89.6(3) . 1_655 ?
C5 O6 Co2 88.5(3) . 1_655 ?
C7 O7 C9 118.6(4) . . ?
C22 O8 C17 114.1(3) . . ?
C21 O9 Co1 86.6(3) . 1_455 ?
C21 O10 Co1 90.6(3) . 1_455 ?
C38 O12 Co3 110.1(3) . 1_655 ?
C43 O13 C46 118.3(4) . . ?
C45 O15 Co3 101.2(3) . . ?
C49 N1 Co2 125.3(3) . . ?
C49 N1 C50 118.4(5) . . ?
C50 N1 Co2 116.3(4) . . ?
C10 N2 Co1 115.8(4) . 2_767 ?
C10 N2 C11 118.5(5) . . ?
C11 N2 Co1 124.9(4) . 2_767 ?
C25 N3 Co1 120.0(4) . 2_666 ?
C26 N3 Co1 121.9(3) . 2_666 ?
C26 N3 C25 117.8(5) . . ?
C27 N4 Co3 128.6(4) . . ?
C29 N4 Co3 123.5(4) . . ?
C29 N4 C27 107.1(5) . . ?
C28 N5 C30 127.7(5) . . ?
C29 N5 C28 106.3(4) . . ?
C29 N5 C30 125.8(4) . . ?
C31 N6 Co2 120.8(3) . 2_566 ?
C31 N6 C34 118.5(5) . . ?
C34 N6 Co2 120.5(3) . 2_566 ?
C35 N7 C33 124.7(4) . . ?
C35 N7 C36 107.6(4) . . ?
C36 N7 C33 127.2(4) . . ?
C35 N8 Co3 126.5(4) . 2_456 ?
C35 N8 C37 105.5(4) . . ?
C37 N8 Co3 125.4(3) . 2_456 ?
O1 C1 O2 124.7(4) . . ?
O1 C1 C2 117.7(4) . . ?
O2 C1 C2 117.5(4) . . ?
C3 C2 C1 118.4(4) . . ?
C8 C2 C1 121.7(4) . . ?
C8 C2 C3 119.9(4) . . ?
C2 C3 H3 120.2 . . ?
C4 C3 C2 119.6(4) . . ?
C4 C3 H3 120.2 . . ?
C3 C4 C5 118.9(4) . . ?
C3 C4 C6 121.0(4) . . ?
C6 C4 C5 120.2(4) . . ?
O5 C5 Co2 60.0(2) . 1_655 ?
O5 C5 O6 120.8(4) . . ?
O5 C5 C4 119.0(4) . . ?
O6 C5 Co2 61.1(2) . 1_655 ?
O6 C5 C4 120.1(4) . . ?
C4 C5 Co2 172.9(4) . 1_655 ?
C4 C6 H6 120.5 . . ?
C4 C6 C7 119.1(4) . . ?
C7 C6 H6 120.5 . . ?
O7 C7 C8 115.6(4) . . ?
C6 C7 O7 123.9(4) . . ?
C6 C7 C8 120.4(4) . . ?
C2 C8 C7 119.9(4) . . ?
C2 C8 H8 120.0 . . ?
C7 C8 H8 120.0 . . ?
C10 C9 O7 116.9(5) . . ?
C13 C9 O7 122.0(5) . . ?
C13 C9 C10 121.0(5) . . ?
N2 C10 C9 122.2(5) . . ?
N2 C10 H10 118.9 . . ?
C9 C10 H10 118.9 . . ?
N2 C11 H11 119.1 . . ?
N2 C11 C12 121.8(5) . . ?
C12 C11 H11 119.1 . . ?
C11 C12 H12 119.7 . . ?
C11 C12 C13 120.7(5) . . ?
C13 C12 H12 119.7 . . ?
C9 C13 C12 115.8(6) . . ?
C9 C13 H13 122.1 . . ?
C12 C13 H13 122.1 . . ?
O3 C14 C15 117.3(4) . . ?
O4 C14 O3 124.7(5) . . ?
O4 C14 C15 118.0(4) . . ?
C16 C15 C14 121.0(4) . . ?
C16 C15 C20 120.0(4) . . ?
C20 C15 C14 119.0(4) . . ?
C15 C16 H16 120.5 . . ?
C17 C16 C15 119.0(4) . . ?
C17 C16 H16 120.5 . . ?
C16 C17 O8 117.2(4) . . ?
C16 C17 C18 122.1(4) . . ?
C18 C17 O8 120.7(4) . . ?
C17 C18 H18 120.8 . . ?
C19 C18 C17 118.4(4) . . ?
C19 C18 H18 120.8 . . ?
C18 C19 C20 120.9(4) . . ?
C18 C19 C21 120.2(4) . . ?
C20 C19 C21 118.9(4) . . ?
C15 C20 H20 120.1 . . ?
C19 C20 C15 119.7(4) . . ?
C19 C20 H20 120.1 . . ?
O9 C21 Co1 63.1(2) . 1_455 ?
O9 C21 C19 119.4(4) . . ?
O10 C21 Co1 59.1(2) . 1_455 ?
O10 C21 O9 122.2(4) . . ?
O10 C21 C19 118.4(4) . . ?
C19 C21 Co1 176.4(3) . 1_455 ?
C23 C22 O8 121.3(5) . . ?
C23 C22 C26 120.6(5) . . ?
C26 C22 O8 118.1(4) . . ?
C22 C23 H23 121.7 . . ?
C22 C23 C24 116.5(6) . . ?
C24 C23 H23 121.7 . . ?
C23 C24 H24 119.7 . . ?
C23 C24 C25 120.6(5) . . ?
C25 C24 H24 119.7 . . ?
N3 C25 C24 121.7(5) . . ?
N3 C25 H25 119.2 . . ?
C24 C25 H25 119.2 . . ?
N3 C26 C22 122.7(5) . . ?
N3 C26 H26 118.7 . . ?
C22 C26 H26 118.7 . . ?
N4 C27 H27 125.4 . . ?
C28 C27 N4 109.2(4) . . ?
C28 C27 H27 125.4 . . ?
N5 C28 H28 126.9 . . ?
C27 C28 N5 106.2(5) . . ?
C27 C28 H28 126.9 . . ?
N4 C29 N5 111.2(4) . . ?
N4 C29 H29 124.4 . . ?
N5 C29 H29 124.4 . . ?
C31 C30 N5 120.9(4) . . ?
C31 C30 C32 118.6(5) . . ?
C32 C30 N5 120.5(5) . . ?
N6 C31 C30 123.1(4) . . ?
N6 C31 H31 118.4 . . ?
C30 C31 H31 118.4 . . ?
C30 C32 H32 121.3 . . ?
C33 C32 C30 117.5(5) . . ?
C33 C32 H32 121.3 . . ?
C32 C33 N7 119.6(5) . . ?
C34 C33 N7 119.1(4) . . ?
C34 C33 C32 121.2(4) . . ?
N6 C34 C33 120.9(5) . . ?
N6 C34 H34 119.5 . . ?
C33 C34 H34 119.5 . . ?
N7 C35 H35 124.4 . . ?
N8 C35 N7 111.1(4) . . ?
N8 C35 H35 124.4 . . ?
N7 C36 H36 127.1 . . ?
C37 C36 N7 105.9(5) . . ?
C37 C36 H36 127.1 . . ?
N8 C37 H37 125.1 . . ?
C36 C37 N8 109.9(5) . . ?
C36 C37 H37 125.1 . . ?
O11 C38 O12 122.4(4) . . ?
O11 C38 C39 120.0(4) . . ?
O12 C38 C39 117.7(5) . . ?
C40 C39 C38 119.4(5) . . ?
C40 C39 C44 119.7(4) . . ?
C44 C39 C38 120.9(4) . . ?
C39 C40 H40 119.8 . . ?
C39 C40 C41 120.5(5) . . ?
C41 C40 H40 119.8 . . ?
C40 C41 C45 118.5(5) . . ?
C42 C41 C40 120.3(4) . . ?
C42 C41 C45 121.2(4) . . ?
C41 C42 H42 120.3 . . ?
C41 C42 C43 119.5(4) . . ?
C43 C42 H42 120.3 . . ?
C42 C43 O13 117.3(4) . . ?
C42 C43 C44 120.6(5) . . ?
C44 C43 O13 121.9(5) . . ?
C39 C44 C43 119.5(4) . . ?
C39 C44 H44 120.2 . . ?
C43 C44 H44 120.2 . . ?
O14 C45 O15 121.8(5) . . ?
O14 C45 C41 121.0(4) . . ?
O15 C45 C41 117.2(5) . . ?
C47 C46 O13 118.2(5) . . ?
C47 C46 C50 119.8(5) . . ?
C50 C46 O13 121.8(5) . . ?
C46 C47 H47 120.8 . . ?
C46 C47 C48 118.3(5) . . ?
C48 C47 H47 120.8 . . ?
C47 C48 H48 120.5 . . ?
C49 C48 C47 118.9(5) . . ?
C49 C48 H48 120.5 . . ?
N1 C49 C48 122.5(4) . . ?
N1 C49 H49 118.8 . . ?
C48 C49 H49 118.8 . . ?
N1 C50 C46 122.0(5) . . ?
N1 C50 H50 119.0 . . ?
C46 C50 H50 119.0 . . ?
H16A O16 H16B 104.5 . . ?
H17A O17 H17B 104.5 . . ?

loop_
_geom_bond_atom_site_label_1
_geom_bond_atom_site_label_2
_geom_bond_distance
_geom_bond_site_symmetry_2
_geom_bond_publ_flag
Co1 O1 2.032(3) . ?
Co1 O3 2.040(3) . ?
Co1 O9 2.214(3) 1_655 ?
Co1 O10 2.127(3) 1_655 ?
Co1 N2 2.148(5) 2_767 ?
Co1 N3 2.158(5) 2_666 ?
Co1 C21 2.479(4) 1_655 ?
Co2 O2 2.035(3) . ?
Co2 O4 2.009(3) . ?
Co2 O5 2.152(3) 1_455 ?
Co2 O6 2.177(3) 1_455 ?
Co2 N1 2.148(4) . ?
Co2 N6 2.187(5) 2_566 ?
Co2 C5 2.485(4) 1_455 ?
Co3 O12 1.983(3) 1_455 ?
Co3 O15 1.993(4) . ?
Co3 N4 2.053(5) . ?
Co3 N8 2.051(4) 2_456 ?
O1 C1 1.237(6) . ?
O2 C1 1.267(5) . ?
O3 C14 1.267(5) . ?
O4 C14 1.239(6) . ?
O5 C5 1.257(6) . ?
O6 C5 1.257(6) . ?
O7 C7 1.387(6) . ?
O7 C9 1.390(6) . ?
O8 C17 1.404(5) . ?
O8 C22 1.379(6) . ?
O9 C21 1.255(5) . ?
O10 C21 1.250(6) . ?
O11 C38 1.250(6) . ?
O12 C38 1.272(6) . ?
O13 C43 1.389(6) . ?
O13 C46 1.395(6) . ?
O14 C45 1.238(6) . ?
O15 C45 1.277(6) . ?
N1 C49 1.320(7) . ?
N1 C50 1.353(6) . ?
N2 C10 1.335(7) . ?
N2 C11 1.336(7) . ?
N3 C25 1.349(6) . ?
N3 C26 1.325(7) . ?
N4 C27 1.368(7) . ?
N4 C29 1.299(6) . ?
N5 C28 1.390(6) . ?
N5 C29 1.352(7) . ?
N5 C30 1.428(6) . ?
N6 C31 1.331(6) . ?
N6 C34 1.344(6) . ?
N7 C33 1.427(6) . ?
N7 C35 1.341(7) . ?
N7 C36 1.382(6) . ?
N8 C35 1.312(6) . ?
N8 C37 1.394(7) . ?
C1 C2 1.519(6) . ?
C2 C3 1.400(6) . ?
C2 C8 1.373(7) . ?
C3 H3 0.9500 . ?
C3 C4 1.371(7) . ?
C4 C5 1.505(6) . ?
C4 C6 1.384(7) . ?
C6 H6 0.9500 . ?
C6 C7 1.386(6) . ?
C7 C8 1.388(7) . ?
C8 H8 0.9500 . ?
C9 C10 1.385(8) . ?
C9 C13 1.373(8) . ?
C10 H10 0.9500 . ?
C11 H11 0.9500 . ?
C11 C12 1.381(8) . ?
C12 H12 0.9500 . ?
C12 C13 1.408(8) . ?
C13 H13 0.9500 . ?
C14 C15 1.505(6) . ?
C15 C16 1.379(7) . ?
C15 C20 1.398(6) . ?
C16 H16 0.9500 . ?
C16 C17 1.378(7) . ?
C17 C18 1.387(6) . ?
C18 H18 0.9500 . ?
C18 C19 1.376(7) . ?
C19 C20 1.384(6) . ?
C19 C21 1.509(6) . ?
C20 H20 0.9500 . ?
C22 C23 1.375(7) . ?
C22 C26 1.376(8) . ?
C23 H23 0.9500 . ?
C23 C24 1.378(8) . ?
C24 H24 0.9500 . ?
C24 C25 1.381(8) . ?
C25 H25 0.9500 . ?
C26 H26 0.9500 . ?
C27 H27 0.9500 . ?
C27 C28 1.348(8) . ?
C28 H28 0.9500 . ?
C29 H29 0.9500 . ?
C30 C31 1.382(7) . ?
C30 C32 1.383(6) . ?
C31 H31 0.9500 . ?
C32 H32 0.9500 . ?
C32 C33 1.382(7) . ?
C33 C34 1.365(7) . ?
C34 H34 0.9500 . ?
C35 H35 0.9500 . ?
C36 H36 0.9500 . ?
C36 C37 1.336(7) . ?
C37 H37 0.9500 . ?
C38 C39 1.496(7) . ?
C39 C40 1.374(7) . ?
C39 C44 1.387(7) . ?
C40 H40 0.9500 . ?
C40 C41 1.387(6) . ?
C41 C42 1.372(7) . ?
C41 C45 1.509(6) . ?
C42 H42 0.9500 . ?
C42 C43 1.383(7) . ?
C43 C44 1.389(7) . ?
C44 H44 0.9500 . ?
C46 C47 1.367(8) . ?
C46 C50 1.372(8) . ?
C47 H47 0.9500 . ?
C47 C48 1.389(7) . ?
C48 H48 0.9500 . ?
C48 C49 1.388(8) . ?
C49 H49 0.9500 . ?
C50 H50 0.9500 . ?
O16 H16A 0.8700 . ?
O16 H16B 0.8701 . ?
O17 H17A 0.8699 . ?
O17 H17B 0.8701 . ?

loop_
_platon_squeeze_void_nr
_platon_squeeze_void_average_x
_platon_squeeze_void_average_y
_platon_squeeze_void_average_z
_platon_squeeze_void_volume
_platon_squeeze_void_count_electrons
_platon_squeeze_void_content
1 -0.016 0.000 0.000 521 157 ' '
2 0.000 0.500 0.500 22 0 ' '
